data_4335582
loop_
_publ_author_name
'Rosario M. P. Colodrero'
'Giasemi K. Angeli'
'Montse Bazaga-Garcia'
'Pascual Olivera-Pastor'
'Didier Villemin'
'Enrique R. Losilla'
'Estefania Q. Martos'
'Gary B. Hix'
'Miguel A. G. Aranda'
'Konstantinos D. Demadis'
'Aurelio Cabeza'

_publ_contact_author_address
;Dpto Qu\'imica Inorg\'anica, Cristalograf\'ia y Mineralog\'ia
Facultad de Ciencias, Campus de Teatinos s/n
29071 M\'alaga
Spain
;
_publ_contact_author_email aurelio@uma.es
_publ_contact_author_name 'A. Cabeza'
_publ_contact_author_phone +34952131874
_publ_section_title
;
 Structural Variability in Multifunctional Metal
 Xylenediaminetetraphosphonate Hybrids
;
_journal_name_full 'Inorganic Chemistry'
_journal_page_first 8770
_journal_page_last 8783
_journal_paper_doi 10.1021/ic400951s
_journal_volume 52
_journal_year 2013
_chemical_formula_sum 'C12 N2 O13 P4 Zn'
_chemical_formula_weight 569.41
_space_group_IT_number 62
_symmetry_cell_setting orthorhombic
_symmetry_Int_Tables_number 62
_symmetry_space_group_name_Hall '-P 2bc 2a'
_symmetry_space_group_name_H-M 'P m n b'
_audit_author_name Zn-(m-H6L)
_audit_creation_date 2013-04-03T14:21
_audit_creation_method 'from EXP file using GSAS2CIF'
_audit_update_record ' 2013-04-03T14:21  Initial CIF as created by GSAS2CIF'
_cell_angle_alpha 90.0
_cell_angle_beta 90.0
_cell_angle_gamma 90.0
_cell_formula_units_Z 4
_cell_length_a 22.3117(15)
_cell_length_b 10.0175(5)
_cell_length_c 8.6021(4)
_cell_measurement_temperature 293
_cell_volume 1922.63(18)
_computing_structure_refinement GSAS
_diffrn_ambient_temperature 293
_diffrn_radiation_probe x-ray
_diffrn_radiation_type 'Cu K\a~1~'
_diffrn_radiation_wavelength 1.5406
_exptl_absorpt_correction_T_max 1.00000
_exptl_absorpt_correction_T_min 1.00000
_exptl_absorpt_process_details
;   GSAS Absorption/surface roughness correction: function number 0
 No correction is applied.
;
_pd_calc_method 'Rietveld Refinement'
_pd_meas_2theta_range_inc 0.017
_pd_meas_2theta_range_max 60.1424
_pd_meas_2theta_range_min 4.0934
_pd_phase_name Zn-(m-H6L)
_pd_proc_2theta_range_inc 0.017
_pd_proc_2theta_range_max 60.12943
_pd_proc_2theta_range_min 4.08043
_pd_proc_info_datetime 2013-04-03T14:21:13
_pd_proc_ls_background_function
;   GSAS Background function number 1 with 12 terms.
 Shifted Chebyshev function of 1st kind
      1:    167.074     2:   -81.6846     3:    63.6467     4:   -50.7984    
      5:    52.5080     6:   -23.7377     7:    12.7674     8:   -6.81809    
      9:    8.43962    10:   -9.42888    11:   -2.00173    12:   -3.36138    
;
_pd_proc_ls_peak_cutoff 0.00300
_pd_proc_ls_pref_orient_corr
;   March-Dollase
 AXIS  1 Ratio=   0.99466  h= 1.000  k= 0.000  l= 0.000
 Prefered orientation correction range: Min=   0.99200, Max=   1.01620
;
_pd_proc_ls_profile_function
;
 CW Profile function number 4 with  18 terms
 Pseudovoigt profile coefficients as parameterized in
 P. Thompson, D.E. Cox & J.B. Hastings (1987). J. Appl. Cryst.,20,79-83.
 Asymmetry correction of L.W. Finger, D.E. Cox & A. P. Jephcoat (1994).
 J. Appl. Cryst.,27,892-900.
 Microstrain broadening by P.W. Stephens,  (1999). J. Appl. Cryst.,32,281-289.
 Peak tails are ignored  where the intensity is below 0.0030 times the peak
   Aniso. broadening axis   0.0   0.0   1.0
;
_pd_proc_ls_prof_R_factor 0.0700
_pd_proc_ls_prof_wR_expected 0.0485
_pd_proc_ls_prof_wR_factor 0.0889
_refine_ls_goodness_of_fit_all 1.97
_refine_ls_matrix_type full
_refine_ls_number_parameters 68
_refine_ls_number_restraints 37
_refine_ls_R_Fsqd_factor 0.05060
_refine_ls_shift/su_max 0.07
_refine_ls_shift/su_mean 0.02
_reflns_d_resolution_high 1.538
_reflns_d_resolution_low 11.156
_reflns_limit_h_max 14
_reflns_limit_h_min 0
_reflns_limit_k_max 6
_reflns_limit_k_min 0
_reflns_limit_l_max 5
_reflns_limit_l_min 0
_reflns_number_total 294
_cod_data_source_file ic400951s_si_002_7.cif
_cod_data_source_block Zn-(m-H6L)_publ
_cod_original_cell_volume 1922.64(22)
_cod_database_code 4335582

loop_
_symmetry_equiv_pos_site_id
_symmetry_equiv_pos_as_xyz
1 +x,+y,+z
2 -x+1/2,+y,+z
3 +x+1/2,-y+1/2,+z+1/2
4 -x,-y+1/2,+z+1/2
-1 -x,-y,-z
-2 +x+1/2,-y,-z
-3 -x+1/2,+y+1/2,-z+1/2
-4 +x,+y+1/2,-z+1/2

loop_
_atom_site_type_symbol
_atom_site_label
_atom_site_fract_x
_atom_site_fract_y
_atom_site_fract_z
_atom_site_occupancy
_atom_site_thermal_displace_type
_atom_site_U_iso_or_equiv
_atom_site_symmetry_multiplicity
Zn Zn 0.5 0.5 0.0 1.0 Uiso 0.015 4
P P1 0.47777(25) 0.2960(5) 0.3123(7) 1.0 Uiso 0.015 8
P P2 0.64444(18) 0.4047(5) 0.1276(6) 1.0 Uiso 0.015 8
O O1 0.4787(5) 0.3414(11) 0.1415(8) 1.0 Uiso 0.015 8
O O2 0.4845(5) 0.1435(5) 0.3179(12) 1.0 Uiso 0.015 8
O O3 0.41924(32) 0.3401(10) 0.3925(11) 1.0 Uiso 0.015 8
C C1 0.53980(29) 0.3732(8) 0.4133(13) 1.0 Uiso 0.015 8
O O4 0.6933(4) 0.4896(10) 0.2066(10) 1.0 Uiso 0.015 8
O O5 0.6677(4) 0.3347(8) -0.0204(8) 1.0 Uiso 0.015 8
O O6 0.59085(33) 0.4951(10) 0.0886(11) 1.0 Uiso 0.015 8
C C2 0.6220(5) 0.2752(6) 0.2616(9) 1.0 Uiso 0.015 8
N N1 0.59914(29) 0.3040(8) 0.4205(7) 1.0 Uiso 0.015 8
C C3 0.6427(4) 0.3786(9) 0.5190(14) 1.0 Uiso 0.015 8
C C4 0.69611(6) 0.2940(11) 0.5598(15) 1.0 Uiso 0.015 8
C C5 0.75 0.3485(21) 0.5076(29) 1.0 Uiso 0.015 4
C C6 0.69618(6) 0.1634(12) 0.6173(20) 1.0 Uiso 0.015 8
C C7 0.75 0.1091(18) 0.6714(27) 1.0 Uiso 0.015 4
O Ow1 0.75 0.1809(19) 0.0304(21) 1.0 Uiso 0.015 4

loop_
_atom_type_symbol
_atom_type_number_in_cell
_atom_type_scat_dispersion_real
_atom_type_scat_dispersion_imag
_atom_type_scat_Cromer_Mann_a1
_atom_type_scat_Cromer_Mann_a2
_atom_type_scat_Cromer_Mann_a3
_atom_type_scat_Cromer_Mann_a4
_atom_type_scat_Cromer_Mann_b1
_atom_type_scat_Cromer_Mann_b2
_atom_type_scat_Cromer_Mann_b3
_atom_type_scat_Cromer_Mann_b4
_atom_type_scat_Cromer_Mann_c
_atom_type_scat_source
Zn 4.0 0.000 0.000 14.0743 3.26550 7.03180 0.23330 5.16520 10.3163 2.41000 58.7097 1.30410 International_Tables_Vol_C
P 16.0 0.000 0.000 6.43450 1.90670 4.17910 27.1570 1.78000 0.52600 1.49080 68.1645 1.11490 International_Tables_Vol_C
O 52.0 0.000 0.000 3.04850 13.2771 2.28680 5.70110 1.54630 0.32390 0.86700 32.9089 0.25080 International_Tables_Vol_C
C 48.0 0.000 0.000 2.31000 20.8439 1.02000 10.2075 1.58860 0.56870 0.86500 51.6512 0.21560 International_Tables_Vol_C
N 8.0 0.000 0.000 12.2126 0.00570 3.13220 9.89330 2.01250 28.9975 1.16630 0.58260 -11.529 International_Tables_Vol_C

loop_
_geom_angle_atom_site_label_1
_geom_angle_atom_site_label_2
_geom_angle_atom_site_label_3
_geom_angle
_geom_angle_site_symmetry_1
_geom_angle_site_symmetry_3
_geom_angle_publ_flag
O1 Zn O1 180.0 1_555 -1_665 n
O1 Zn O2 87.24(34) 1_555 4_654 n
O1 Zn O2 92.76(34) 1_555 -4_566 n
O1 Zn O6 89.45(34) 1_555 1_555 n
O1 Zn O6 90.55(34) 1_555 -1_665 n
O1 Zn O2 92.76(34) -1_665 4_654 n
O1 Zn O2 87.24(34) -1_665 -4_566 n
O1 Zn O6 90.55(34) -1_665 1_555 n
O1 Zn O6 89.45(34) -1_665 -1_665 n
O2 Zn O2 180.0 4_654 -4_566 n
O2 Zn O6 95.17(33) 4_654 1_555 n
O2 Zn O6 84.83(33) 4_654 -1_665 n
O2 Zn O6 84.83(33) -4_566 1_555 n
O2 Zn O6 95.17(33) -4_566 -1_665 n
O6 Zn O6 180.0 1_555 -1_665 n
O1 P1 O2 108.82(35) 1_555 1_555 n
O1 P1 O3 110.8(4) 1_555 1_555 n
O1 P1 C1 108.80(35) 1_555 1_555 n
O2 P1 O3 110.7(4) 1_555 1_555 n
O2 P1 C1 109.64(32) 1_555 1_555 n
O3 P1 C1 108.11(33) 1_555 1_555 n
O4 P2 O5 112.1(4) 1_555 1_555 n
O4 P2 O6 108.8(4) 1_555 1_555 n
O4 P2 C2 108.08(33) 1_555 1_555 n
O5 P2 O6 110.5(4) 1_555 1_555 n
O5 P2 C2 107.07(32) 1_555 1_555 n
O6 P2 C2 110.31(34) 1_555 1_555 n
Zn O1 P1 142.8(6) 1_555 1_555 n
Zn O2 P1 134.6(5) 4_655 1_555 n
P1 C1 N1 120.0(4) 1_555 1_555 n
Zn O6 P2 144.9(7) 1_555 1_555 n
P2 C2 N1 122.9(4) 1_555 1_555 n
C1 N1 C2 110.8(4) 1_555 1_555 n
C1 N1 C3 111.6(4) 1_555 1_555 n
C2 N1 C3 113.3(4) 1_555 1_555 n
N1 C3 C4 111.5(4) 1_555 1_555 n
C3 C4 C5 112.8(7) 1_555 1_555 n
C3 C4 C6 127.6(6) 1_555 1_555 n
C5 C4 C6 118.6(6) 1_555 1_555 n
C4 C5 C4 119.1(4) 1_555 2_655 n
C4 C6 C7 118.9(6) 1_555 1_555 n
C6 C7 C6 118.4(5) 1_555 2_655 n

loop_
_geom_bond_atom_site_label_1
_geom_bond_atom_site_label_2
_geom_bond_distance
_geom_bond_site_symmetry_2
_geom_bond_publ_flag
Zn O1 2.057(9) 1_555 n
Zn O1 2.057(9) -1_665 n
Zn O2 2.154(8) 4_654 n
Zn O2 2.154(8) -4_555 n
Zn O6 2.166(8) 1_555 n
Zn O6 2.166(8) -1_665 n
P1 O1 1.5381(28) 1_555 n
P1 O2 1.5358(28) 1_555 n
P1 O3 1.5418(28) 1_555 n
P1 C1 1.8079(28) 1_555 n
P2 O4 1.5418(28) 1_555 n
P2 O5 1.5431(28) 1_555 n
P2 O6 1.5368(28) 1_555 n
P2 C2 1.8059(28) 1_555 n
O1 Zn 2.057(9) 1_555 n
O1 P1 1.5381(28) 1_555 n
O2 Zn 2.154(8) 4_655 n
O2 P1 1.5358(28) 1_555 n
O3 P1 1.5418(28) 1_555 n
C1 P1 1.8079(28) 1_555 n
C1 N1 1.4958(30) 1_555 n
O4 P2 1.5418(28) 1_555 n
O5 P2 1.5431(28) 1_555 n
O6 Zn 2.166(8) 1_555 n
O6 P2 1.5368(28) 1_555 n
C2 P2 1.8059(28) 1_555 n
C2 N1 1.4875(29) 1_555 n
N1 C1 1.4958(30) 1_555 n
N1 C2 1.4875(29) 1_555 n
N1 C3 1.4900(30) 1_555 n
C3 N1 1.4900(30) 1_555 n
C3 C4 1.5039(30) 1_555 n
C4 C3 1.5039(30) 1_555 n
C4 C5 1.3952(29) 1_555 n
C4 C6 1.3987(28) 1_555 n
C5 C4 1.3952(29) 1_555 n
C5 C4 1.3952(29) 2_655 n
C6 C4 1.3987(28) 1_555 n
C6 C7 1.3980(29) 1_555 n
C7 C6 1.3980(29) 1_555 n
C7 C6 1.3980(29) 2_655 n
